data_1555864
loop_
_publ_author_name
'Uchida, Junji'
'Nakamura, Takashi'
'Yamamura, Masaki'
'Yamaguchi, Gento'
'Nabeshima, Tatsuya'

_publ_section_title
;
 m-Phenylene-Linked Dipyrrins and Their Boron-Difluoride Complexes as
 Variously Shaped Macrocyclic Oligomers.
;
_journal_issue 20
_journal_name_full 'Organic letters'
_journal_page_first 5380
_journal_page_last 5383
_journal_paper_doi 10.1021/acs.orglett.6b02761
_journal_volume 18
_journal_year 2016
_chemical_formula_sum 'C84 H77 B3 Cl6 F6 N8 O3'
_chemical_formula_weight 1605.66
_space_group_crystal_system monoclinic
_space_group_IT_number 14
_space_group_name_Hall '-P 2yn'
_space_group_name_H-M_alt 'P 1 21/n 1'
_atom_sites_solution_hydrogens geom
_audit_creation_method SHELXL-2014/7
_cell_angle_alpha 90
_cell_angle_beta 97.352(2)
_cell_angle_gamma 90
_cell_formula_units_Z 4
_cell_length_a 14.2376(6)
_cell_length_b 19.4354(8)
_cell_length_c 29.2846(12)
_cell_measurement_reflns_used 9350
_cell_measurement_temperature 120(2)
_cell_measurement_theta_max 30.4615
_cell_measurement_theta_min 2.522
_cell_volume 8036.8(6)
_computing_structure_refinement 'SHELXL-2014/7 (Sheldrick, 2014)'
_diffrn_ambient_temperature 120(2)
_diffrn_measured_fraction_theta_full 1.000
_diffrn_measured_fraction_theta_max 0.990
_diffrn_measurement_device_type 'Bruker APEX-II CCD'
_diffrn_measurement_method '\f and \w scans'
_diffrn_radiation_monochromator graphite
_diffrn_radiation_source 'fine-focus sealed tube'
_diffrn_radiation_type MoK\a
_diffrn_radiation_wavelength 0.71073
_diffrn_reflns_av_R_equivalents 0.0542
_diffrn_reflns_av_unetI/netI 0.0473
_diffrn_reflns_Laue_measured_fraction_full 1.000
_diffrn_reflns_Laue_measured_fraction_max 0.990
_diffrn_reflns_limit_h_max 19
_diffrn_reflns_limit_h_min -20
_diffrn_reflns_limit_k_max 27
_diffrn_reflns_limit_k_min -27
_diffrn_reflns_limit_l_max 41
_diffrn_reflns_limit_l_min -41
_diffrn_reflns_number 146539
_diffrn_reflns_point_group_measured_fraction_full 1.000
_diffrn_reflns_point_group_measured_fraction_max 0.990
_diffrn_reflns_theta_full 25.242
_diffrn_reflns_theta_max 30.587
_diffrn_reflns_theta_min 1.261
_exptl_absorpt_coefficient_mu 0.282
_exptl_absorpt_correction_T_max 0.7461
_exptl_absorpt_correction_T_min 0.5363
_exptl_absorpt_correction_type multi-scan
_exptl_absorpt_process_details
;
SADABS-2014/4 - Bruker AXS area detector scaling and absorption correction
;
_exptl_crystal_colour purple
_exptl_crystal_density_diffrn 1.327
_exptl_crystal_description block
_exptl_crystal_F_000 3328
_exptl_crystal_size_max 0.420
_exptl_crystal_size_mid 0.300
_exptl_crystal_size_min 0.120
_refine_diff_density_max 1.915
_refine_diff_density_min -1.884
_refine_diff_density_rms 0.134
_refine_ls_extinction_method none
_refine_ls_goodness_of_fit_ref 2.408
_refine_ls_hydrogen_treatment constr
_refine_ls_matrix_type full
_refine_ls_number_parameters 1008
_refine_ls_number_reflns 24457
_refine_ls_number_restraints 0
_refine_ls_restrained_S_all 2.408
_refine_ls_R_factor_all 0.1740
_refine_ls_R_factor_gt 0.1280
_refine_ls_shift/su_max 0.002
_refine_ls_shift/su_mean 0.000
_refine_ls_structure_factor_coef Fsqd
_refine_ls_weighting_details 'w=1/[\s^2^(Fo^2^)+(0.1000P)^2^] where P=(Fo^2^+2Fc^2^)/3'
_refine_ls_weighting_scheme calc
_refine_ls_wR_factor_gt 0.3554
_refine_ls_wR_factor_ref 0.3736
_reflns_Friedel_coverage 0.000
_reflns_number_gt 16898
_reflns_number_total 24457
_reflns_threshold_expression 'I > 2\s(I)'
_cod_data_source_file ol6b02761_si_006.cif
_cod_data_source_block 084
_cod_original_sg_symbol_H-M 'P 21/n'
_cod_database_code 1555864
_shelx_shelxl_version_number 2014/7
_shelx_space_group_comment
;
The symmetry employed for this shelxl refinement is uniquely defined
by the following loop, which should always be used as a source of
symmetry information in preference to the above space-group names.
They are only intended as comments.
;
_shelx_estimated_absorpt_t_min 0.891
_shelx_estimated_absorpt_t_max 0.967

loop_
_space_group_symop_operation_xyz
'x, y, z'
'-x+1/2, y+1/2, -z+1/2'
'-x, -y, -z'
'x-1/2, -y-1/2, z-1/2'

loop_
_atom_site_label
_atom_site_type_symbol
_atom_site_fract_x
_atom_site_fract_y
_atom_site_fract_z
_atom_site_U_iso_or_equiv
_atom_site_adp_type
_atom_site_occupancy
_atom_site_site_symmetry_order
_atom_site_calc_flag
_atom_site_refinement_flags_posn
_atom_site_refinement_flags_adp
Cl1 Cl 0.34845(14) 0.71716(11) 0.62994(7) 0.0933(6) Uani 1 1 d . .
F1 F 0.40097(17) 0.23041(11) 0.33494(8) 0.0359(5) Uani 1 1 d . .
F2 F 0.32441(15) 0.17990(11) 0.27063(9) 0.0358(5) Uani 1 1 d . .
Cl2 Cl 0.25876(17) 0.59748(13) 0.58458(9) 0.1184(8) Uani 1 1 d . .
F3 F 0.23988(19) 0.43028(11) 0.37826(9) 0.0421(6) Uani 1 1 d . .
Cl3 Cl -0.0754(2) 0.17019(14) 0.52956(9) 0.1445(12) Uani 1 1 d . .
F4 F 0.10740(17) 0.46413(13) 0.33182(8) 0.0416(6) Uani 1 1 d . .
O1 O 0.45621(18) 0.43509(13) 0.29831(9) 0.0300(6) Uani 1 1 d . .
O2 O 0.46815(19) 0.08418(17) 0.43130(9) 0.0389(7) Uani 1 1 d . .
O3 O 0.1631(2) 0.42736(13) 0.51559(9) 0.0387(7) Uani 1 1 d . .
Cl4 Cl -0.1254(3) 0.03065(15) 0.50554(9) 0.1749(16) Uani 1 1 d . .
N1 N 0.4689(2) 0.12784(14) 0.30627(9) 0.0212(6) Uani 1 1 d . .
N2 N 0.47085(19) 0.24089(14) 0.26474(9) 0.0196(5) Uani 1 1 d . .
N3 N 0.2469(2) 0.53467(14) 0.33421(10) 0.0228(6) Uani 1 1 d . .
N4 N 0.1540(2) 0.52860(15) 0.40155(10) 0.0249(6) Uani 1 1 d . .
F5 F 0.0969(2) 0.14876(18) 0.46835(10) 0.0716(11) Uani 1 1 d . .
N5 N 0.1607(2) 0.22823(15) 0.52701(9) 0.0248(6) Uani 1 1 d . .
N6 N 0.2548(2) 0.12710(15) 0.50561(9) 0.0244(6) Uani 1 1 d . .
F6 F 0.2139(3) 0.21925(17) 0.45192(10) 0.0842(13) Uani 1 1 d . .
Cl5 Cl 0.3404(3) 0.7055(2) 0.53178(11) 0.1848(17) Uani 1 1 d . .
C1 C 0.5562(2) 0.22040(17) 0.24990(11) 0.0208(6) Uani 1 1 d . .
C2 C 0.4562(2) 0.30775(16) 0.25216(11) 0.0216(6) Uani 1 1 d . .
C3 C 0.5916(2) 0.15396(18) 0.25763(11) 0.0220(7) Uani 1 1 d . .
Cl6 Cl -0.1797(3) 0.13560(19) 0.44017(15) 0.1953(17) Uani 1 1 d . .
C4 C 0.3000(2) 0.08078(17) 0.43203(11) 0.0229(7) Uani 1 1 d . .
C5 C 0.5484(2) 0.10850(17) 0.28560(11) 0.0219(7) Uani 1 1 d . .
C6 C 0.2363(2) 0.15127(17) 0.58556(11) 0.0223(7) Uani 1 1 d . .
C7 C 0.3679(2) 0.34619(17) 0.25493(11) 0.0206(6) Uani 1 1 d . .
C8 C 0.5945(2) 0.27654(18) 0.22882(12) 0.0254(7) Uani 1 1 d . .
H58 H 0.6518 0.2769 0.2154 0.031 Uiso 1 1 calc R U
C9 C 0.6716(2) 0.13071(17) 0.23309(12) 0.0222(7) Uani 1 1 d . .
C10 C 0.2807(2) 0.32281(17) 0.23223(11) 0.0228(7) Uani 1 1 d . .
H34 H 0.2775 0.2788 0.2181 0.027 Uiso 1 1 calc R U
C11 C 0.2890(2) 0.45012(16) 0.27609(11) 0.0210(6) Uani 1 1 d . .
C12 C 0.3101(3) 0.08560(18) 0.48277(11) 0.0238(7) Uani 1 1 d . .
C13 C 0.0745(3) 0.43363(17) 0.43995(12) 0.0244(7) Uani 1 1 d . .
C14 C 0.1806(3) 0.20808(19) 0.57303(11) 0.0245(7) Uani 1 1 d . .
C15 C 0.1791(3) 0.59653(17) 0.41124(12) 0.0250(7) Uani 1 1 d . .
C16 C 0.4483(2) 0.07611(18) 0.33336(11) 0.0233(7) Uani 1 1 d . .
C17 C 0.2766(3) 0.11286(18) 0.55249(11) 0.0236(7) Uani 1 1 d . .
C18 C 0.3709(2) 0.41071(16) 0.27654(11) 0.0209(6) Uani 1 1 d . .
C19 C 0.5337(2) 0.33124(18) 0.23115(12) 0.0246(7) Uani 1 1 d . .
H59 H 0.5426 0.3766 0.2205 0.030 Uiso 1 1 calc R U
C20 C 0.3776(2) 0.08151(18) 0.40742(11) 0.0228(7) Uani 1 1 d . .
C21 C 0.2953(2) 0.51781(17) 0.29878(11) 0.0223(7) Uani 1 1 d . .
C22 C 0.6506(2) 0.10133(17) 0.18956(11) 0.0221(7) Uani 1 1 d . .
C23 C 0.2561(2) 0.13266(17) 0.63528(11) 0.0219(7) Uani 1 1 d . .
C24 C 0.1998(2) 0.36216(18) 0.23005(12) 0.0242(7) Uani 1 1 d . .
C25 C 0.2053(3) 0.42557(18) 0.25267(12) 0.0251(7) Uani 1 1 d . .
H35 H 0.1497 0.4527 0.2519 0.030 Uiso 1 1 calc R U
C26 C 0.0804(2) 0.32778(18) 0.48401(11) 0.0239(7) Uani 1 1 d . .
C27 C 0.3662(2) 0.07557(17) 0.35987(11) 0.0225(7) Uani 1 1 d . .
C28 C 0.1143(3) 0.28913(17) 0.52610(12) 0.0242(7) Uani 1 1 d . .
C29 C 0.2702(3) 0.70395(16) 0.39710(12) 0.0237(7) Uani 1 1 d . .
C30 C 0.2122(3) 0.76119(17) 0.38592(11) 0.0239(7) Uani 1 1 d . .
C31 C 0.1070(3) 0.39602(17) 0.48019(12) 0.0242(7) Uani 1 1 d . .
C32 C 0.5753(3) 0.04146(18) 0.30116(12) 0.0272(7) Uani 1 1 d . .
H60 H 0.6265 0.0152 0.2925 0.033 Uiso 1 1 calc R U
C33 C 0.2110(3) 0.06824(19) 0.40788(12) 0.0277(7) Uani 1 1 d . .
H36 H 0.1577 0.0663 0.4243 0.033 Uiso 1 1 calc R U
C34 C 0.2682(3) 0.60262(17) 0.34606(12) 0.0249(7) Uani 1 1 d . .
C35 C 0.3467(3) 0.06113(18) 0.55768(12) 0.0256(7) Uani 1 1 d . .
H61 H 0.3734 0.0407 0.5859 0.031 Uiso 1 1 calc R U
C36 C 0.3476(3) 0.57552(17) 0.28705(12) 0.0263(7) Uani 1 1 d . .
H62 H 0.3875 0.5774 0.2634 0.032 Uiso 1 1 calc R U
C37 C 0.1078(3) 0.50624(18) 0.43638(12) 0.0255(7) Uani 1 1 d . .
C38 C 0.7250(3) 0.08443(18) 0.16502(13) 0.0277(7) Uani 1 1 d . .
H23 H 0.7110 0.0646 0.1353 0.033 Uiso 1 1 calc R U
C39 C 0.3367(3) 0.1524(2) 0.71130(12) 0.0310(8) Uani 1 1 d . .
H1 H 0.3833 0.1764 0.7313 0.037 Uiso 1 1 calc R U
C40 C 0.2365(3) 0.63313(16) 0.38406(12) 0.0236(7) Uani 1 1 d . .
C41 C 0.3239(3) 0.16896(18) 0.66476(12) 0.0261(7) Uani 1 1 d . .
C42 C 0.2023(3) 0.08042(19) 0.65289(12) 0.0273(7) Uani 1 1 d . .
C43 C 0.3305(3) 0.62840(18) 0.31601(12) 0.0254(7) Uani 1 1 d . .
H63 H 0.3556 0.6737 0.3159 0.030 Uiso 1 1 calc R U
C44 C 0.2164(3) 0.06559(18) 0.69930(13) 0.0291(8) Uani 1 1 d . .
H2 H 0.1800 0.0302 0.7109 0.035 Uiso 1 1 calc R U
C45 C 0.1430(3) 0.25862(18) 0.60067(12) 0.0267(7) Uani 1 1 d . .
H64 H 0.1450 0.2576 0.6332 0.032 Uiso 1 1 calc R U
C46 C 0.3695(3) 0.04556(19) 0.51489(12) 0.0265(7) Uani 1 1 d . .
H65 H 0.4164 0.0138 0.5080 0.032 Uiso 1 1 calc R U
C47 C 0.8191(3) 0.09576(19) 0.18269(14) 0.0312(8) Uani 1 1 d . .
C48 C 0.5142(3) 0.02157(19) 0.33086(12) 0.0271(7) Uani 1 1 d . .
H66 H 0.5154 -0.0209 0.3470 0.032 Uiso 1 1 calc R U
C49 C 0.2757(3) 0.0648(2) 0.33635(12) 0.0291(8) Uani 1 1 d . .
H37 H 0.2672 0.0618 0.3037 0.035 Uiso 1 1 calc R U
C50 C 0.1035(3) 0.30896(19) 0.57185(12) 0.0290(8) Uani 1 1 d . .
H67 H 0.0741 0.3498 0.5808 0.035 Uiso 1 1 calc R U
C51 C 0.2485(3) 0.82680(18) 0.39681(13) 0.0290(8) Uani 1 1 d . .
H12 H 0.2098 0.8659 0.3891 0.035 Uiso 1 1 calc R U
C52 C 0.1130(3) 0.75297(19) 0.36354(13) 0.0304(8) Uani 1 1 d . .
H13 H 0.1119 0.7226 0.3368 0.046 Uiso 1 1 calc R U
H14 H 0.0872 0.7980 0.3535 0.046 Uiso 1 1 calc R U
H15 H 0.0744 0.7329 0.3856 0.046 Uiso 1 1 calc R U
C53 C 0.1447(3) 0.61706(19) 0.45215(13) 0.0296(8) Uani 1 1 d . .
H68 H 0.1501 0.6614 0.4660 0.036 Uiso 1 1 calc R U
C54 C 0.3642(3) 0.71235(19) 0.41987(13) 0.0285(8) Uani 1 1 d . .
C55 C 0.0204(3) 0.2969(2) 0.44827(14) 0.0314(8) Uani 1 1 d . .
H38 H 0.0022 0.2503 0.4511 0.038 Uiso 1 1 calc R U
C56 C 0.1975(3) 0.0583(2) 0.36033(13) 0.0330(9) Uani 1 1 d . .
C57 C 0.1016(3) 0.56011(19) 0.46811(13) 0.0314(8) Uani 1 1 d . .
H69 H 0.0728 0.5575 0.4956 0.038 Uiso 1 1 calc R U
C58 C 0.2827(3) 0.10107(19) 0.72954(12) 0.0330(9) Uani 1 1 d . .
C59 C 0.1088(3) 0.3379(2) 0.20350(14) 0.0349(9) Uani 1 1 d . .
H39 H 0.1192 0.3269 0.1719 0.052 Uiso 1 1 calc R U
H40 H 0.0609 0.3742 0.2031 0.052 Uiso 1 1 calc R U
H41 H 0.0868 0.2966 0.2182 0.052 Uiso 1 1 calc R U
C60 C 0.3409(3) 0.83602(19) 0.41888(14) 0.0327(8) Uani 1 1 d . .
C61 C 0.0143(3) 0.4018(2) 0.40526(13) 0.0310(8) Uani 1 1 d . .
H42 H -0.0088 0.4274 0.3785 0.037 Uiso 1 1 calc R U
C62 C 0.5508(3) 0.0867(2) 0.16919(13) 0.0328(8) Uani 1 1 d . .
H24 H 0.5509 0.0620 0.1400 0.049 Uiso 1 1 calc R U
H25 H 0.5162 0.1301 0.1636 0.049 Uiso 1 1 calc R U
H26 H 0.5199 0.0583 0.1906 0.049 Uiso 1 1 calc R U
C63 C 0.3963(3) 0.7786(2) 0.43006(13) 0.0329(8) Uani 1 1 d . .
H16 H 0.4587 0.7847 0.4453 0.039 Uiso 1 1 calc R U
C64 C 0.7665(3) 0.1421(2) 0.25219(14) 0.0343(9) Uani 1 1 d . .
C65 C 0.8386(3) 0.1237(2) 0.22650(15) 0.0364(9) Uani 1 1 d . .
H27 H 0.9026 0.1305 0.2393 0.044 Uiso 1 1 calc R U
C66 C -0.0131(3) 0.3334(2) 0.40867(14) 0.0373(9) Uani 1 1 d . .
C67 C 0.3826(3) 0.2240(2) 0.64633(15) 0.0376(9) Uani 1 1 d . .
H3 H 0.4249 0.2445 0.6717 0.056 Uiso 1 1 calc R U
H4 H 0.3409 0.2596 0.6312 0.056 Uiso 1 1 calc R U
H5 H 0.4203 0.2038 0.6240 0.056 Uiso 1 1 calc R U
B1 B 0.4118(3) 0.1955(2) 0.29475(14) 0.0235(8) Uani 1 1 d . .
C68 C 0.4262(3) 0.6503(2) 0.43246(17) 0.0454(11) Uani 1 1 d . .
H17 H 0.4804 0.6639 0.4547 0.068 Uiso 1 1 calc R U
H18 H 0.4490 0.6320 0.4047 0.068 Uiso 1 1 calc R U
H19 H 0.3894 0.6149 0.4461 0.068 Uiso 1 1 calc R U
B2 B 0.1861(3) 0.48578(19) 0.36108(14) 0.0266(8) Uani 1 1 d . .
C69 C 0.1282(3) 0.0415(3) 0.62159(17) 0.0473(11) Uani 1 1 d . .
H6 H 0.0969 0.0082 0.6397 0.071 Uiso 1 1 calc R U
H7 H 0.1584 0.0172 0.5980 0.071 Uiso 1 1 calc R U
H8 H 0.0812 0.0739 0.6067 0.071 Uiso 1 1 calc R U
C70 C 0.8974(3) 0.0784(3) 0.15484(19) 0.0494(12) Uani 1 1 d . .
H28 H 0.9093 0.1179 0.1356 0.074 Uiso 1 1 calc R U
H29 H 0.8788 0.0386 0.1352 0.074 Uiso 1 1 calc R U
H30 H 0.9550 0.0675 0.1756 0.074 Uiso 1 1 calc R U
C71 C 0.2956(4) 0.0855(3) 0.77998(14) 0.0516(13) Uani 1 1 d . .
H9 H 0.2803 0.1265 0.7971 0.077 Uiso 1 1 calc R U
H10 H 0.3614 0.0721 0.7897 0.077 Uiso 1 1 calc R U
H11 H 0.2534 0.0478 0.7862 0.077 Uiso 1 1 calc R U
C72 C 0.1003(3) 0.0418(3) 0.33547(15) 0.0550(14) Uani 1 1 d . .
H43 H 0.0612 0.0215 0.3572 0.083 Uiso 1 1 calc R U
H44 H 0.1063 0.0090 0.3106 0.083 Uiso 1 1 calc R U
H45 H 0.0703 0.0841 0.3226 0.083 Uiso 1 1 calc R U
C73 C 0.3795(4) 0.9076(2) 0.42893(18) 0.0496(12) Uani 1 1 d . .
H20 H 0.4479 0.9077 0.4277 0.074 Uiso 1 1 calc R U
H21 H 0.3669 0.9218 0.4597 0.074 Uiso 1 1 calc R U
H22 H 0.3486 0.9397 0.4059 0.074 Uiso 1 1 calc R U
C74 C 0.4730(4) 0.4133(3) 0.34569(17) 0.0599(15) Uani 1 1 d . .
H49 H 0.4289 0.4370 0.3634 0.090 Uiso 1 1 calc R U
H50 H 0.5382 0.4246 0.3584 0.090 Uiso 1 1 calc R U
H51 H 0.4634 0.3635 0.3474 0.090 Uiso 1 1 calc R U
C75 C -0.0763(4) 0.2989(3) 0.37031(18) 0.0605(16) Uani 1 1 d . .
H46 H -0.0674 0.2489 0.3725 0.091 Uiso 1 1 calc R U
H47 H -0.0601 0.3151 0.3406 0.091 Uiso 1 1 calc R U
H48 H -0.1425 0.3101 0.3729 0.091 Uiso 1 1 calc R U
C76 C 0.1738(4) 0.2663(3) 0.3404(2) 0.0601(14) Uani 1 1 d . .
H75 H 0.1722 0.2441 0.3704 0.090 Uiso 1 1 calc R U
H76 H 0.1567 0.3149 0.3425 0.090 Uiso 1 1 calc R U
H77 H 0.2377 0.2627 0.3316 0.090 Uiso 1 1 calc R U
C77 C 0.7899(3) 0.1740(4) 0.29880(17) 0.0627(16) Uani 1 1 d . .
H31 H 0.8557 0.1635 0.3109 0.094 Uiso 1 1 calc R U
H32 H 0.7476 0.1554 0.3197 0.094 Uiso 1 1 calc R U
H33 H 0.7816 0.2240 0.2963 0.094 Uiso 1 1 calc R U
C78 C 0.1071(4) 0.2326(3) 0.3061(2) 0.0664(16) Uani 1 1 d . .
B3 B 0.1799(4) 0.1814(3) 0.48599(15) 0.0402(12) Uani 1 1 d . .
C79 C 0.2604(4) 0.4243(3) 0.5125(2) 0.0677(17) Uani 1 1 d . .
H52 H 0.2796 0.3761 0.5099 0.102 Uiso 1 1 calc R U
H53 H 0.2956 0.4447 0.5401 0.102 Uiso 1 1 calc R U
H54 H 0.2742 0.4497 0.4852 0.102 Uiso 1 1 calc R U
N7 N 0.0545(4) 0.2052(3) 0.2796(2) 0.0923(19) Uani 1 1 d . .
C80 C 0.5076(5) 0.1501(4) 0.4380(2) 0.082(2) Uani 1 1 d . .
H55 H 0.4925 0.1772 0.4098 0.123 Uiso 1 1 calc R U
H56 H 0.5765 0.1462 0.4455 0.123 Uiso 1 1 calc R U
H57 H 0.4813 0.1728 0.4634 0.123 Uiso 1 1 calc R U
C81 C -0.0965(8) 0.1115(4) 0.4860(2) 0.107(3) Uani 1 1 d . .
H71 H -0.0353 0.1058 0.4731 0.129 Uiso 1 1 calc R U
N8 N 0.3842(7) 0.2626(6) 0.5132(4) 0.172(4) Uani 1 1 d . .
C82 C 0.3645(10) 0.3052(8) 0.4313(3) 0.164(5) Uani 1 1 d . .
H72 H 0.3103 0.3366 0.4266 0.246 Uiso 1 1 calc R U
H73 H 0.3546 0.2672 0.4092 0.246 Uiso 1 1 calc R U
H74 H 0.4223 0.3302 0.4265 0.246 Uiso 1 1 calc R U
C83 C 0.3735(9) 0.2798(9) 0.4749(4) 0.178(7) Uani 1 1 d . .
C84 C 0.3083(13) 0.6740(7) 0.5797(3) 0.184(7) Uani 1 1 d . .
H70 H 0.2461 0.6986 0.5757 0.221 Uiso 1 1 calc R U

loop_
_atom_site_aniso_label
_atom_site_aniso_U_11
_atom_site_aniso_U_22
_atom_site_aniso_U_33
_atom_site_aniso_U_23
_atom_site_aniso_U_13
_atom_site_aniso_U_12
Cl1 0.0877(13) 0.1119(15) 0.0822(12) -0.0401(11) 0.0178(10) -0.0105(11)
F1 0.0514(14) 0.0254(11) 0.0363(12) -0.0021(9) 0.0264(11) 0.0056(10)
F2 0.0231(11) 0.0300(12) 0.0534(14) 0.0118(10) 0.0017(10) -0.0043(9)
Cl2 0.1015(16) 0.1101(17) 0.141(2) -0.0509(15) 0.0042(14) -0.0073(13)
F3 0.0613(16) 0.0222(11) 0.0492(14) 0.0110(10) 0.0313(12) 0.0128(10)
Cl3 0.189(3) 0.133(2) 0.1357(19) -0.0723(16) 0.115(2) -0.0858(18)
F4 0.0407(14) 0.0489(15) 0.0386(13) -0.0136(11) 0.0182(11) -0.0175(11)
O1 0.0252(13) 0.0248(13) 0.0396(15) -0.0088(11) 0.0027(11) -0.0036(10)
O2 0.0247(14) 0.065(2) 0.0262(13) -0.0002(13) 0.0001(11) 0.0067(13)
O3 0.068(2) 0.0237(14) 0.0232(13) -0.0034(10) 0.0019(13) -0.0037(13)
Cl4 0.279(4) 0.131(2) 0.1046(17) 0.0347(15) -0.013(2) -0.137(3)
N1 0.0205(14) 0.0215(14) 0.0223(13) -0.0024(11) 0.0051(10) 0.0023(11)
N2 0.0195(13) 0.0188(13) 0.0215(13) -0.0032(10) 0.0064(10) -0.0010(10)
N3 0.0334(16) 0.0141(13) 0.0227(13) 0.0003(10) 0.0107(12) 0.0008(11)
N4 0.0333(16) 0.0195(14) 0.0241(14) 0.0054(11) 0.0116(12) 0.0035(12)
F5 0.0615(18) 0.092(2) 0.0524(17) -0.0424(17) -0.0269(14) 0.0447(17)
N5 0.0315(16) 0.0265(15) 0.0175(13) 0.0044(11) 0.0069(11) 0.0071(12)
N6 0.0328(16) 0.0243(14) 0.0171(13) 0.0022(11) 0.0068(11) 0.0044(12)
F6 0.150(3) 0.072(2) 0.0429(16) 0.0379(15) 0.0611(19) 0.072(2)
Cl5 0.221(4) 0.233(4) 0.111(2) -0.064(2) 0.063(2) -0.107(3)
C1 0.0220(16) 0.0204(15) 0.0211(15) -0.0058(12) 0.0071(12) -0.0017(12)
C2 0.0247(17) 0.0174(15) 0.0230(15) -0.0051(12) 0.0044(13) -0.0042(12)
C3 0.0177(15) 0.0260(17) 0.0225(15) -0.0056(13) 0.0031(12) -0.0009(12)
Cl6 0.239(4) 0.129(3) 0.202(4) 0.007(2) -0.034(3) 0.004(3)
C4 0.0304(18) 0.0200(15) 0.0189(15) -0.0018(12) 0.0046(13) 0.0023(13)
C5 0.0214(16) 0.0223(16) 0.0224(15) -0.0051(12) 0.0045(12) 0.0022(12)
C6 0.0256(17) 0.0226(16) 0.0197(15) 0.0015(12) 0.0065(12) 0.0024(13)
C7 0.0224(16) 0.0197(15) 0.0206(15) -0.0019(12) 0.0059(12) -0.0025(12)
C8 0.0234(17) 0.0230(17) 0.0316(18) -0.0055(14) 0.0102(14) -0.0056(13)
C9 0.0204(16) 0.0199(16) 0.0269(16) -0.0033(13) 0.0059(13) 0.0000(12)
C10 0.0281(18) 0.0205(16) 0.0205(15) -0.0037(12) 0.0061(13) -0.0022(13)
C11 0.0303(18) 0.0153(15) 0.0184(14) 0.0000(11) 0.0076(12) 0.0014(12)
C12 0.0293(18) 0.0222(16) 0.0210(15) -0.0011(12) 0.0074(13) 0.0020(13)
C13 0.0287(18) 0.0224(17) 0.0246(16) 0.0062(13) 0.0124(13) 0.0045(13)
C14 0.0269(17) 0.0291(18) 0.0181(15) 0.0038(13) 0.0049(13) 0.0011(14)
C15 0.0337(19) 0.0156(15) 0.0275(17) 0.0005(13) 0.0114(14) 0.0047(13)
C16 0.0281(17) 0.0257(17) 0.0165(14) -0.0014(12) 0.0040(12) 0.0006(13)
C17 0.0285(18) 0.0255(17) 0.0173(15) 0.0025(12) 0.0041(13) 0.0024(13)
C18 0.0226(16) 0.0178(15) 0.0230(15) -0.0011(12) 0.0063(12) -0.0033(12)
C19 0.0242(17) 0.0198(16) 0.0310(18) -0.0028(13) 0.0079(14) -0.0025(13)
C20 0.0227(16) 0.0247(16) 0.0213(15) -0.0008(13) 0.0039(12) 0.0021(13)
C21 0.0262(17) 0.0180(15) 0.0234(16) -0.0015(12) 0.0059(13) 0.0024(12)
C22 0.0253(17) 0.0192(15) 0.0229(16) 0.0026(12) 0.0082(13) 0.0036(12)
C23 0.0272(17) 0.0202(16) 0.0192(15) 0.0022(12) 0.0064(12) 0.0050(13)
C24 0.0252(17) 0.0241(17) 0.0233(16) 0.0008(13) 0.0035(13) -0.0007(13)
C25 0.0254(17) 0.0265(17) 0.0248(16) 0.0038(13) 0.0088(13) 0.0053(13)
C26 0.0252(17) 0.0244(17) 0.0234(16) 0.0071(13) 0.0084(13) 0.0032(13)
C27 0.0259(17) 0.0186(15) 0.0243(16) -0.0008(12) 0.0078(13) -0.0010(12)
C28 0.0280(18) 0.0219(16) 0.0236(16) 0.0045(13) 0.0071(13) 0.0010(13)
C29 0.0322(18) 0.0146(15) 0.0261(16) -0.0021(12) 0.0108(14) 0.0022(13)
C30 0.0324(18) 0.0178(15) 0.0223(16) -0.0007(12) 0.0064(13) 0.0027(13)
C31 0.0306(18) 0.0207(16) 0.0233(16) 0.0011(13) 0.0112(13) 0.0044(13)
C32 0.0306(19) 0.0251(17) 0.0262(17) -0.0022(14) 0.0043(14) 0.0087(14)
C33 0.0291(18) 0.0312(19) 0.0240(17) -0.0028(14) 0.0080(14) -0.0071(15)
C34 0.0338(19) 0.0138(15) 0.0291(17) 0.0007(13) 0.0120(14) 0.0009(13)
C35 0.0295(18) 0.0269(18) 0.0196(15) 0.0025(13) 0.0002(13) 0.0057(14)
C36 0.0344(19) 0.0207(16) 0.0262(17) 0.0015(13) 0.0127(14) 0.0012(14)
C37 0.0299(18) 0.0229(17) 0.0259(17) 0.0074(13) 0.0117(14) 0.0047(14)
C38 0.034(2) 0.0219(17) 0.0294(18) 0.0020(14) 0.0131(15) 0.0068(14)
C39 0.040(2) 0.0275(18) 0.0241(17) -0.0017(14) 0.0000(15) 0.0119(16)
C40 0.0321(19) 0.0147(15) 0.0258(16) 0.0026(12) 0.0104(14) 0.0049(13)
C41 0.0290(18) 0.0230(17) 0.0263(17) 0.0016(13) 0.0040(14) 0.0065(14)
C42 0.0297(19) 0.0286(18) 0.0251(17) 0.0050(14) 0.0085(14) 0.0059(14)
C43 0.0325(19) 0.0192(16) 0.0263(17) 0.0004(13) 0.0101(14) -0.0015(14)
C44 0.039(2) 0.0219(17) 0.0301(18) 0.0086(14) 0.0177(15) 0.0100(15)
C45 0.0332(19) 0.0260(18) 0.0218(16) 0.0038(13) 0.0074(14) 0.0032(14)
C46 0.0271(18) 0.0293(18) 0.0225(16) -0.0019(13) 0.0016(13) 0.0047(14)
C47 0.031(2) 0.0220(17) 0.043(2) 0.0062(15) 0.0169(16) 0.0065(14)
C48 0.0330(19) 0.0248(18) 0.0241(17) 0.0008(13) 0.0063(14) 0.0041(14)
C49 0.035(2) 0.036(2) 0.0178(15) -0.0069(14) 0.0073(14) -0.0094(16)
C50 0.036(2) 0.0267(18) 0.0255(17) 0.0000(14) 0.0093(15) 0.0055(15)
C51 0.040(2) 0.0160(16) 0.0328(19) 0.0011(14) 0.0103(16) 0.0008(14)
C52 0.034(2) 0.0242(18) 0.0332(19) 0.0047(15) 0.0048(15) -0.0006(15)
C53 0.040(2) 0.0232(17) 0.0278(18) 0.0004(14) 0.0145(15) 0.0036(15)
C54 0.033(2) 0.0259(18) 0.0280(18) 0.0020(14) 0.0084(15) 0.0031(14)
C55 0.0297(19) 0.0249(18) 0.038(2) 0.0104(15) -0.0018(15) -0.0069(14)
C56 0.0277(19) 0.045(2) 0.0269(18) -0.0067(16) 0.0071(14) -0.0144(16)
C57 0.043(2) 0.0232(18) 0.0316(19) 0.0061(14) 0.0202(16) 0.0068(15)
C58 0.052(2) 0.0254(18) 0.0228(17) 0.0027(14) 0.0076(16) 0.0164(17)
C59 0.029(2) 0.037(2) 0.037(2) -0.0077(17) -0.0021(16) -0.0009(16)
C60 0.042(2) 0.0219(18) 0.035(2) -0.0034(15) 0.0104(17) -0.0076(15)
C61 0.0251(18) 0.033(2) 0.0333(19) 0.0136(16) -0.0007(14) -0.0007(15)
C62 0.035(2) 0.040(2) 0.0233(17) -0.0056(15) 0.0021(15) 0.0018(17)
C63 0.031(2) 0.037(2) 0.0316(19) -0.0040(16) 0.0061(15) -0.0017(16)
C64 0.0200(18) 0.043(2) 0.040(2) -0.0121(18) 0.0053(15) 0.0015(16)
C65 0.0210(18) 0.041(2) 0.048(2) -0.0024(18) 0.0079(16) 0.0009(16)
C66 0.030(2) 0.043(2) 0.036(2) 0.0156(17) -0.0082(16) -0.0086(17)
C67 0.037(2) 0.037(2) 0.038(2) 0.0077(17) 0.0004(17) -0.0036(17)
B1 0.0251(19) 0.0183(17) 0.0291(19) 0.0002(14) 0.0119(15) 0.0007(14)
C68 0.044(3) 0.042(2) 0.050(3) 0.007(2) 0.008(2) 0.014(2)
B2 0.036(2) 0.0139(17) 0.033(2) -0.0001(15) 0.0170(17) 0.0002(15)
C69 0.046(3) 0.049(3) 0.048(3) 0.003(2) 0.009(2) -0.016(2)
C70 0.040(3) 0.045(3) 0.069(3) 0.002(2) 0.032(2) 0.012(2)
C71 0.091(4) 0.038(2) 0.027(2) 0.0069(18) 0.010(2) 0.014(2)
C72 0.038(2) 0.100(4) 0.028(2) -0.011(2) 0.0074(18) -0.033(3)
C73 0.060(3) 0.028(2) 0.060(3) -0.012(2) 0.008(2) -0.012(2)
C74 0.064(3) 0.059(3) 0.049(3) -0.001(2) -0.024(2) -0.026(3)
C75 0.062(3) 0.054(3) 0.056(3) 0.020(2) -0.028(3) -0.025(3)
C76 0.046(3) 0.063(3) 0.073(4) 0.003(3) 0.014(3) 0.000(2)
C77 0.028(2) 0.112(5) 0.046(3) -0.038(3) -0.0030(19) -0.004(3)
C78 0.049(3) 0.066(4) 0.088(4) -0.003(3) 0.023(3) -0.012(3)
B3 0.056(3) 0.043(3) 0.023(2) 0.0030(18) 0.010(2) 0.028(2)
C79 0.073(4) 0.067(4) 0.053(3) 0.000(3) -0.027(3) -0.021(3)
N7 0.058(3) 0.101(5) 0.120(5) -0.030(4) 0.021(3) -0.023(3)
C80 0.070(4) 0.099(5) 0.066(4) 0.028(3) -0.030(3) -0.053(4)
C81 0.186(9) 0.076(5) 0.064(4) -0.006(4) 0.030(5) -0.062(5)
N8 0.141(8) 0.187(10) 0.173(10) 0.012(8) -0.039(8) -0.036(7)
C82 0.190(12) 0.224(14) 0.081(6) 0.022(8) 0.024(7) 0.061(11)
C83 0.139(10) 0.292(19) 0.105(8) 0.082(10) 0.018(8) 0.055(11)
C84 0.316(18) 0.168(11) 0.070(6) -0.019(6) 0.034(8) -0.120(12)

loop_
_atom_type_symbol
_atom_type_description
_atom_type_scat_dispersion_real
_atom_type_scat_dispersion_imag
_atom_type_scat_source
C C 0.0033 0.0016 'International Tables Vol C Tables 4.2.6.8 and 6.1.1.4'
H H 0.0000 0.0000 'International Tables Vol C Tables 4.2.6.8 and 6.1.1.4'
N N 0.0061 0.0033 'International Tables Vol C Tables 4.2.6.8 and 6.1.1.4'
O O 0.0106 0.0060 'International Tables Vol C Tables 4.2.6.8 and 6.1.1.4'
B B 0.0013 0.0007 'International Tables Vol C Tables 4.2.6.8 and 6.1.1.4'
F F 0.0171 0.0103 'International Tables Vol C Tables 4.2.6.8 and 6.1.1.4'
Cl Cl 0.1484 0.1585 'International Tables Vol C Tables 4.2.6.8 and 6.1.1.4'

loop_
_geom_angle_atom_site_label_1
_geom_angle_atom_site_label_2
_geom_angle_atom_site_label_3
_geom_angle
C18 O1 C74 111.8(3)
C20 O2 C80 115.8(4)
C31 O3 C79 114.7(3)
C16 N1 C5 107.8(3)
C16 N1 B1 127.9(3)
C5 N1 B1 124.1(3)
C2 N2 C1 107.3(3)
C2 N2 B1 128.1(3)
C1 N2 B1 124.3(3)
C21 N3 C34 107.7(3)
C21 N3 B2 127.3(3)
C34 N3 B2 124.7(3)
C37 N4 C15 106.8(3)
C37 N4 B2 128.1(3)
C15 N4 B2 124.7(3)
C28 N5 C14 107.6(3)
C28 N5 B3 128.9(3)
C14 N5 B3 123.1(3)
C12 N6 C17 107.3(3)
C12 N6 B3 129.2(3)
C17 N6 B3 123.5(3)
C3 C1 C8 129.8(3)
C3 C1 N2 121.6(3)
C8 C1 N2 108.6(3)
N2 C2 C19 109.1(3)
N2 C2 C7 124.9(3)
C19 C2 C7 125.6(3)
C1 C3 C5 120.1(3)
C1 C3 C9 119.0(3)
C5 C3 C9 120.7(3)
C33 C4 C20 118.0(3)
C33 C4 C12 119.1(3)
C20 C4 C12 122.6(3)
C3 C5 N1 121.6(3)
C3 C5 C32 130.3(3)
N1 C5 C32 108.0(3)
C14 C6 C17 120.9(3)
C14 C6 C23 118.9(3)
C17 C6 C23 120.2(3)
C18 C7 C10 118.4(3)
C18 C7 C2 120.1(3)
C10 C7 C2 121.2(3)
C19 C8 C1 107.3(3)
C19 C8 H58 126.3
C1 C8 H58 126.3
C22 C9 C64 120.6(3)
C22 C9 C3 118.4(3)
C64 C9 C3 120.8(3)
C24 C10 C7 121.7(3)
C24 C10 H34 119.2
C7 C10 H34 119.2
C25 C11 C18 118.8(3)
C25 C11 C21 122.1(3)
C18 C11 C21 119.0(3)
N6 C12 C46 109.5(3)
N6 C12 C4 123.0(3)
C46 C12 C4 127.3(3)
C61 C13 C31 119.1(3)
C61 C13 C37 122.7(3)
C31 C13 C37 118.2(3)
C6 C14 N5 121.3(3)
C6 C14 C45 130.3(3)
N5 C14 C45 108.1(3)
N4 C15 C40 121.3(3)
N4 C15 C53 109.6(3)
C40 C15 C53 129.0(3)
N1 C16 C48 109.4(3)
N1 C16 C27 124.3(3)
C48 C16 C27 126.2(3)
N6 C17 C6 121.0(3)
N6 C17 C35 108.2(3)
C6 C17 C35 130.6(3)
O1 C18 C11 120.1(3)
O1 C18 C7 119.3(3)
C11 C18 C7 120.7(3)
C8 C19 C2 107.7(3)
C8 C19 H59 126.2
C2 C19 H59 126.2
C27 C20 O2 119.4(3)
C27 C20 C4 121.3(3)
O2 C20 C4 119.1(3)
N3 C21 C36 109.2(3)
N3 C21 C11 123.6(3)
C36 C21 C11 127.1(3)
C38 C22 C9 118.7(3)
C38 C22 C62 119.7(3)
C9 C22 C62 121.6(3)
C41 C23 C42 120.1(3)
C41 C23 C6 120.6(3)
C42 C23 C6 119.2(3)
C10 C24 C25 118.2(3)
C10 C24 C59 120.7(3)
C25 C24 C59 121.1(3)
C11 C25 C24 122.2(3)
C11 C25 H35 118.9
C24 C25 H35 118.9
C31 C26 C55 119.7(3)
C31 C26 C28 119.5(3)
C55 C26 C28 120.8(3)
C20 C27 C49 119.3(3)
C20 C27 C16 121.8(3)
C49 C27 C16 118.8(3)
N5 C28 C50 109.3(3)
N5 C28 C26 124.7(3)
C50 C28 C26 126.0(3)
C30 C29 C54 120.6(3)
C30 C29 C40 120.9(3)
C54 C29 C40 118.5(3)
C51 C30 C29 118.8(3)
C51 C30 C52 120.1(3)
C29 C30 C52 121.1(3)
O3 C31 C26 120.2(3)
O3 C31 C13 119.9(3)
C26 C31 C13 119.9(3)
C48 C32 C5 107.3(3)
C48 C32 H60 126.4
C5 C32 H60 126.4
C4 C33 C56 122.1(3)
C4 C33 H36 118.9
C56 C33 H36 118.9
C40 C34 N3 121.6(3)
C40 C34 C43 129.8(3)
N3 C34 C43 108.3(3)
C46 C35 C17 107.8(3)
C46 C35 H61 126.1
C17 C35 H61 126.1
C43 C36 C21 107.6(3)
C43 C36 H62 126.2
C21 C36 H62 126.2
N4 C37 C57 109.6(3)
N4 C37 C13 123.0(3)
C57 C37 C13 127.4(3)
C47 C38 C22 122.1(3)
C47 C38 H23 119.0
C22 C38 H23 119.0
C41 C39 C58 121.8(4)
C41 C39 H1 119.1
C58 C39 H1 119.1
C34 C40 C15 120.7(3)
C34 C40 C29 118.3(3)
C15 C40 C29 120.9(3)
C39 C41 C23 118.8(3)
C39 C41 C67 120.6(4)
C23 C41 C67 120.6(3)
C44 C42 C23 119.6(3)
C44 C42 C69 119.8(4)
C23 C42 C69 120.6(3)
C36 C43 C34 107.1(3)
C36 C43 H63 126.5
C34 C43 H63 126.5
C42 C44 C58 121.7(3)
C42 C44 H2 119.1
C58 C44 H2 119.2
C50 C45 C14 107.4(3)
C50 C45 H64 126.3
C14 C45 H64 126.3
C35 C46 C12 107.2(3)
C35 C46 H65 126.4
C12 C46 H65 126.4
C65 C47 C38 118.3(3)
C65 C47 C70 121.1(4)
C38 C47 C70 120.6(4)
C32 C48 C16 107.5(3)
C32 C48 H66 126.2
C16 C48 H66 126.2
C56 C49 C27 120.7(3)
C56 C49 H37 119.7
C27 C49 H37 119.7
C45 C50 C28 107.6(3)
C45 C50 H67 126.2
C28 C50 H67 126.2
C30 C51 C60 121.4(3)
C30 C51 H12 119.3
C60 C51 H12 119.3
C30 C52 H13 109.5
C30 C52 H14 109.5
H13 C52 H14 109.5
C30 C52 H15 109.5
H13 C52 H15 109.5
H14 C52 H15 109.5
C57 C53 C15 106.2(3)
C57 C53 H68 126.9
C15 C53 H68 126.9
C63 C54 C29 118.1(3)
C63 C54 C68 121.5(4)
C29 C54 C68 120.4(3)
C66 C55 C26 121.2(3)
C66 C55 H38 119.4
C26 C55 H38 119.4
C33 C56 C49 118.2(3)
C33 C56 C72 120.7(3)
C49 C56 C72 121.1(3)
C53 C57 C37 107.8(3)
C53 C57 H69 126.1
C37 C57 H69 126.1
C44 C58 C39 118.0(3)
C44 C58 C71 121.1(4)
C39 C58 C71 121.0(4)
C24 C59 H39 109.5
C24 C59 H40 109.5
H39 C59 H40 109.5
C24 C59 H41 109.5
H39 C59 H41 109.5
H40 C59 H41 109.5
C63 C60 C51 118.6(3)
C63 C60 C73 121.1(4)
C51 C60 C73 120.3(4)
C13 C61 C66 121.7(3)
C13 C61 H42 119.2
C66 C61 H42 119.2
C22 C62 H24 109.5
C22 C62 H25 109.5
H24 C62 H25 109.5
C22 C62 H26 109.5
H24 C62 H26 109.5
H25 C62 H26 109.5
C60 C63 C54 122.5(4)
C60 C63 H16 118.7
C54 C63 H16 118.7
C65 C64 C9 118.6(4)
C65 C64 C77 120.3(4)
C9 C64 C77 121.0(3)
C47 C65 C64 121.7(4)
C47 C65 H27 119.1
C64 C65 H27 119.1
C55 C66 C61 118.5(4)
C55 C66 C75 120.3(4)
C61 C66 C75 121.2(4)
C41 C67 H3 109.5
C41 C67 H4 109.5
H3 C67 H4 109.5
C41 C67 H5 109.5
H3 C67 H5 109.5
H4 C67 H5 109.5
F2 B1 F1 110.5(3)
F2 B1 N1 109.7(3)
F1 B1 N1 110.0(3)
F2 B1 N2 110.5(3)
F1 B1 N2 109.1(3)
N1 B1 N2 107.1(3)
C54 C68 H17 109.5
C54 C68 H18 109.5
H17 C68 H18 109.5
C54 C68 H19 109.5
H17 C68 H19 109.5
H18 C68 H19 109.5
F3 B2 F4 110.8(3)
F3 B2 N4 110.0(3)
F4 B2 N4 109.8(3)
F3 B2 N3 110.0(3)
F4 B2 N3 109.2(3)
N4 B2 N3 107.0(3)
C42 C69 H6 109.5
C42 C69 H7 109.5
H6 C69 H7 109.5
C42 C69 H8 109.5
H6 C69 H8 109.5
H7 C69 H8 109.5
C47 C70 H28 109.5
C47 C70 H29 109.5
H28 C70 H29 109.5
C47 C70 H30 109.5
H28 C70 H30 109.5
H29 C70 H30 109.5
C58 C71 H9 109.5
C58 C71 H10 109.5
H9 C71 H10 109.5
C58 C71 H11 109.5
H9 C71 H11 109.5
H10 C71 H11 109.5
C56 C72 H43 109.5
C56 C72 H44 109.5
H43 C72 H44 109.5
C56 C72 H45 109.5
H43 C72 H45 109.5
H44 C72 H45 109.5
C60 C73 H20 109.5
C60 C73 H21 109.5
H20 C73 H21 109.5
C60 C73 H22 109.5
H20 C73 H22 109.5
H21 C73 H22 109.5
O1 C74 H49 109.5
O1 C74 H50 109.5
H49 C74 H50 109.5
O1 C74 H51 109.5
H49 C74 H51 109.5
H50 C74 H51 109.5
C66 C75 H46 109.5
C66 C75 H47 109.5
H46 C75 H47 109.5
C66 C75 H48 109.5
H46 C75 H48 109.5
H47 C75 H48 109.5
C78 C76 H75 109.5
C78 C76 H76 109.5
H75 C76 H76 109.5
C78 C76 H77 109.5
H75 C76 H77 109.5
H76 C76 H77 109.5
C64 C77 H31 109.5
C64 C77 H32 109.5
H31 C77 H32 109.5
C64 C77 H33 109.5
H31 C77 H33 109.5
H32 C77 H33 109.5
N7 C78 C76 178.9(8)
F6 B3 F5 109.7(4)
F6 B3 N6 110.0(4)
F5 B3 N6 109.8(4)
F6 B3 N5 111.1(4)
F5 B3 N5 109.3(4)
N6 B3 N5 106.9(3)
O3 C79 H52 109.5
O3 C79 H53 109.5
H52 C79 H53 109.5
O3 C79 H54 109.5
H52 C79 H54 109.5
H53 C79 H54 109.5
O2 C80 H55 109.5
O2 C80 H56 109.5
H55 C80 H56 109.5
O2 C80 H57 109.5
H55 C80 H57 109.5
H56 C80 H57 109.5
Cl3 C81 Cl6 115.8(6)
Cl3 C81 Cl4 112.6(4)
Cl6 C81 Cl4 109.3(5)
Cl3 C81 H71 106.2
Cl6 C81 H71 106.2
Cl4 C81 H71 106.2
C83 C82 H72 109.5
C83 C82 H73 109.5
H72 C82 H73 109.5
C83 C82 H74 109.5
H72 C82 H74 109.5
H73 C82 H74 109.5
N8 C83 C82 175(2)
Cl5 C84 Cl2 125.0(6)
Cl5 C84 Cl1 116.5(6)
Cl2 C84 Cl1 117.4(6)
Cl5 C84 H70 93.4
Cl2 C84 H70 93.4
Cl1 C84 H70 93.4

loop_
_geom_bond_atom_site_label_1
_geom_bond_atom_site_label_2
_geom_bond_distance
Cl1 C84 1.727(10)
F1 B1 1.385(4)
F2 B1 1.383(5)
Cl2 C84 1.659(11)
F3 B2 1.380(5)
Cl3 C81 1.708(7)
F4 B2 1.386(5)
O1 C18 1.381(4)
O1 C74 1.441(6)
O2 C20 1.387(4)
O2 C80 1.402(7)
O3 C31 1.368(4)
O3 C79 1.402(7)
Cl4 C81 1.740(7)
N1 C16 1.337(4)
N1 C5 1.401(4)
N1 B1 1.560(5)
N2 C2 1.359(4)
N2 C1 1.399(4)
N2 B1 1.565(5)
N3 C21 1.357(4)
N3 C34 1.389(4)
N3 B2 1.564(5)
N4 C37 1.355(4)
N4 C15 1.387(4)
N4 B2 1.563(5)
F5 B3 1.382(7)
N5 C28 1.354(4)
N5 C14 1.397(4)
N5 B3 1.559(5)
N6 C12 1.360(4)
N6 C17 1.396(4)
N6 B3 1.557(5)
F6 B3 1.376(6)
Cl5 C84 1.648(10)
C1 C3 1.395(5)
C1 C8 1.398(5)
C2 C19 1.407(5)
C2 C7 1.473(5)
C3 C5 1.400(5)
C3 C9 1.492(5)
Cl6 C81 1.737(10)
C4 C33 1.391(5)
C4 C20 1.394(5)
C4 C12 1.478(5)
C5 C32 1.417(5)
C6 C14 1.382(5)
C6 C17 1.402(5)
C6 C23 1.492(4)
C7 C18 1.403(4)
C7 C10 1.408(5)
C8 C19 1.378(5)
C8 H58 0.9500
C9 C22 1.394(5)
C9 C64 1.411(5)
C10 C24 1.377(5)
C10 H34 0.9500
C11 C25 1.382(5)
C11 C18 1.394(5)
C11 C21 1.471(4)
C12 C46 1.415(5)
C13 C61 1.388(5)
C13 C31 1.413(5)
C13 C37 1.496(5)
C14 C45 1.420(5)
C15 C40 1.405(5)
C15 C53 1.409(5)
C16 C48 1.424(5)
C16 C27 1.483(5)
C17 C35 1.411(5)
C19 H59 0.9500
C20 C27 1.386(5)
C21 C36 1.413(5)
C22 C38 1.393(5)
C22 C62 1.497(5)
C23 C41 1.400(5)
C23 C42 1.409(5)
C24 C25 1.397(5)
C24 C59 1.499(5)
C25 H35 0.9500
C26 C31 1.388(5)
C26 C55 1.399(5)
C26 C28 1.471(5)
C27 C49 1.398(5)
C28 C50 1.421(5)
C29 C30 1.399(5)
C29 C54 1.427(5)
C29 C40 1.491(5)
C30 C51 1.398(5)
C30 C52 1.488(5)
C32 C48 1.363(5)
C32 H60 0.9500
C33 C56 1.394(5)
C33 H36 0.9500
C34 C40 1.386(5)
C34 C43 1.418(5)
C35 C46 1.367(5)
C35 H61 0.9500
C36 C43 1.374(5)
C36 H62 0.9500
C37 C57 1.410(5)
C38 C47 1.391(6)
C38 H23 0.9500
C39 C41 1.389(5)
C39 C58 1.406(6)
C39 H1 0.9500
C41 C67 1.500(5)
C42 C44 1.379(5)
C42 C69 1.509(6)
C43 H63 0.9500
C44 C58 1.392(6)
C44 H2 0.9500
C45 C50 1.365(5)
C45 H64 0.9500
C46 H65 0.9500
C47 C65 1.388(6)
C47 C70 1.500(5)
C48 H66 0.9500
C49 C56 1.395(5)
C49 H37 0.9500
C50 H67 0.9500
C51 C60 1.401(6)
C51 H12 0.9500
C52 H13 0.9800
C52 H14 0.9800
C52 H15 0.9800
C53 C57 1.376(5)
C53 H68 0.9500
C54 C63 1.385(5)
C54 C68 1.512(6)
C55 C66 1.390(5)
C55 H38 0.9500
C56 C72 1.514(6)
C57 H69 0.9500
C58 C71 1.496(5)
C59 H39 0.9800
C59 H40 0.9800
C59 H41 0.9800
C60 C63 1.382(6)
C60 C73 1.510(6)
C61 C66 1.394(6)
C61 H42 0.9500
C62 H24 0.9800
C62 H25 0.9800
C62 H26 0.9800
C63 H16 0.9500
C64 C65 1.394(5)
C64 C77 1.498(6)
C65 H27 0.9500
C66 C75 1.504(6)
C67 H3 0.9800
C67 H4 0.9800
C67 H5 0.9800
C68 H17 0.9800
C68 H18 0.9800
C68 H19 0.9800
C69 H6 0.9800
C69 H7 0.9800
C69 H8 0.9800
C70 H28 0.9800
C70 H29 0.9800
C70 H30 0.9800
C71 H9 0.9800
C71 H10 0.9800
C71 H11 0.9800
C72 H43 0.9800
C72 H44 0.9800
C72 H45 0.9800
C73 H20 0.9800
C73 H21 0.9800
C73 H22 0.9800
C74 H49 0.9800
C74 H50 0.9800
C74 H51 0.9800
C75 H46 0.9800
C75 H47 0.9800
C75 H48 0.9800
C76 C78 1.447(9)
C76 H75 0.9800
C76 H76 0.9800
C76 H77 0.9800
C77 H31 0.9800
C77 H32 0.9800
C77 H33 0.9800
C78 N7 1.141(8)
C79 H52 0.9800
C79 H53 0.9800
C79 H54 0.9800
C80 H55 0.9800
C80 H56 0.9800
C80 H57 0.9800
C81 H71 1.0000
N8 C83 1.161(14)
C82 C83 1.361(14)
C82 H72 0.9800
C82 H73 0.9800
C82 H74 0.9800
C84 H70 1.0000

loop_
_geom_torsion_atom_site_label_1
_geom_torsion_atom_site_label_2
_geom_torsion_atom_site_label_3
_geom_torsion_atom_site_label_4
_geom_torsion
C2 N2 C1 C3 179.9(3)
B1 N2 C1 C3 5.8(5)
C2 N2 C1 C8 1.2(4)
B1 N2 C1 C8 -172.9(3)
C1 N2 C2 C19 -2.6(4)
B1 N2 C2 C19 171.3(3)
C1 N2 C2 C7 170.3(3)
B1 N2 C2 C7 -15.8(5)
C8 C1 C3 C5 170.4(3)
N2 C1 C3 C5 -8.0(5)
C8 C1 C3 C9 -13.9(5)
N2 C1 C3 C9 167.8(3)
C1 C3 C5 N1 0.3(5)
C9 C3 C5 N1 -175.4(3)
C1 C3 C5 C32 -174.6(3)
C9 C3 C5 C32 9.7(6)
C16 N1 C5 C3 -175.4(3)
B1 N1 C5 C3 9.8(5)
C16 N1 C5 C32 0.5(4)
B1 N1 C5 C32 -174.2(3)
N2 C2 C7 C18 129.4(3)
C19 C2 C7 C18 -58.8(5)
N2 C2 C7 C10 -57.0(5)
C19 C2 C7 C10 114.8(4)
C3 C1 C8 C19 -177.9(3)
N2 C1 C8 C19 0.6(4)
C1 C3 C9 C22 -87.7(4)
C5 C3 C9 C22 88.0(4)
C1 C3 C9 C64 88.4(4)
C5 C3 C9 C64 -95.8(4)
C18 C7 C10 C24 1.4(5)
C2 C7 C10 C24 -172.3(3)
C17 N6 C12 C46 -1.5(4)
B3 N6 C12 C46 178.6(4)
C17 N6 C12 C4 173.5(3)
B3 N6 C12 C4 -6.5(6)
C33 C4 C12 N6 -51.4(5)
C20 C4 C12 N6 135.1(4)
C33 C4 C12 C46 122.6(4)
C20 C4 C12 C46 -50.9(5)
C17 C6 C14 N5 1.5(5)
C23 C6 C14 N5 179.3(3)
C17 C6 C14 C45 -171.3(4)
C23 C6 C14 C45 6.5(6)
C28 N5 C14 C6 -173.2(3)
B3 N5 C14 C6 13.5(6)
C28 N5 C14 C45 1.1(4)
B3 N5 C14 C45 -172.3(4)
C37 N4 C15 C40 173.7(3)
B2 N4 C15 C40 0.6(5)
C37 N4 C15 C53 -2.0(4)
B2 N4 C15 C53 -175.0(3)
C5 N1 C16 C48 -0.1(4)
B1 N1 C16 C48 174.4(3)
C5 N1 C16 C27 -177.5(3)
B1 N1 C16 C27 -3.0(5)
C12 N6 C17 C6 175.1(3)
B3 N6 C17 C6 -5.0(6)
C12 N6 C17 C35 -0.2(4)
B3 N6 C17 C35 179.8(4)
C14 C6 C17 N6 -5.8(5)
C23 C6 C17 N6 176.5(3)
C14 C6 C17 C35 168.3(4)
C23 C6 C17 C35 -9.5(6)
C74 O1 C18 C11 91.4(4)
C74 O1 C18 C7 -88.7(4)
C25 C11 C18 O1 177.7(3)
C21 C11 C18 O1 0.4(5)
C25 C11 C18 C7 -2.1(5)
C21 C11 C18 C7 -179.4(3)
C10 C7 C18 O1 -178.9(3)
C2 C7 C18 O1 -5.2(5)
C10 C7 C18 C11 1.0(5)
C2 C7 C18 C11 174.7(3)
C1 C8 C19 C2 -2.2(4)
N2 C2 C19 C8 3.1(4)
C7 C2 C19 C8 -169.9(3)
C80 O2 C20 C27 89.7(5)
C80 O2 C20 C4 -94.0(5)
C33 C4 C20 C27 5.2(5)
C12 C4 C20 C27 178.7(3)
C33 C4 C20 O2 -171.0(3)
C12 C4 C20 O2 2.6(5)
C34 N3 C21 C36 -0.7(4)
B2 N3 C21 C36 -174.8(3)
C34 N3 C21 C11 -178.6(3)
B2 N3 C21 C11 7.3(5)
C25 C11 C21 N3 62.9(5)
C18 C11 C21 N3 -119.9(4)
C25 C11 C21 C36 -114.6(4)
C18 C11 C21 C36 62.6(5)
C64 C9 C22 C38 -1.0(5)
C3 C9 C22 C38 175.1(3)
C64 C9 C22 C62 178.0(4)
C3 C9 C22 C62 -5.9(5)
C14 C6 C23 C41 -77.9(4)
C17 C6 C23 C41 99.9(4)
C14 C6 C23 C42 98.8(4)
C17 C6 C23 C42 -83.4(4)
C7 C10 C24 C25 -2.5(5)
C7 C10 C24 C59 176.6(3)
C18 C11 C25 C24 1.0(5)
C21 C11 C25 C24 178.2(3)
C10 C24 C25 C11 1.3(5)
C59 C24 C25 C11 -177.8(3)
O2 C20 C27 C49 172.5(3)
C4 C20 C27 C49 -3.6(5)
O2 C20 C27 C16 -3.7(5)
C4 C20 C27 C16 -179.8(3)
N1 C16 C27 C20 -109.1(4)
C48 C16 C27 C20 73.9(5)
N1 C16 C27 C49 74.6(5)
C48 C16 C27 C49 -102.4(4)
C14 N5 C28 C50 -0.2(4)
B3 N5 C28 C50 172.6(4)
C14 N5 C28 C26 -179.8(3)
B3 N5 C28 C26 -7.0(6)
C31 C26 C28 N5 -125.9(4)
C55 C26 C28 N5 55.3(5)
C31 C26 C28 C50 54.6(5)
C55 C26 C28 C50 -124.2(4)
C54 C29 C30 C51 1.0(5)
C40 C29 C30 C51 -176.8(3)
C54 C29 C30 C52 -178.0(3)
C40 C29 C30 C52 4.2(5)
C79 O3 C31 C26 92.6(4)
C79 O3 C31 C13 -88.6(5)
C55 C26 C31 O3 177.8(3)
C28 C26 C31 O3 -1.0(5)
C55 C26 C31 C13 -1.0(5)
C28 C26 C31 C13 -179.8(3)
C61 C13 C31 O3 -177.2(3)
C37 C13 C31 O3 3.6(5)
C61 C13 C31 C26 1.6(5)
C37 C13 C31 C26 -177.6(3)
C3 C5 C32 C48 174.7(4)
N1 C5 C32 C48 -0.8(4)
C20 C4 C33 C56 -1.7(6)
C12 C4 C33 C56 -175.5(4)
C21 N3 C34 C40 -173.9(3)
B2 N3 C34 C40 0.4(6)
C21 N3 C34 C43 1.2(4)
B2 N3 C34 C43 175.5(3)
N6 C17 C35 C46 1.8(4)
C6 C17 C35 C46 -172.9(4)
N3 C21 C36 C43 0.0(4)
C11 C21 C36 C43 177.7(3)
C15 N4 C37 C57 1.0(4)
B2 N4 C37 C57 173.7(4)
C15 N4 C37 C13 -176.1(3)
B2 N4 C37 C13 -3.4(6)
C61 C13 C37 N4 -56.6(5)
C31 C13 C37 N4 122.5(4)
C61 C13 C37 C57 126.8(4)
C31 C13 C37 C57 -54.1(5)
C9 C22 C38 C47 0.2(5)
C62 C22 C38 C47 -178.8(3)
N3 C34 C40 C15 -1.9(6)
C43 C34 C40 C15 -175.8(4)
N3 C34 C40 C29 174.1(3)
C43 C34 C40 C29 0.2(6)
N4 C15 C40 C34 1.4(5)
C53 C15 C40 C34 176.1(4)
N4 C15 C40 C29 -174.5(3)
C53 C15 C40 C29 0.2(6)
C30 C29 C40 C34 101.6(4)
C54 C29 C40 C34 -76.2(4)
C30 C29 C40 C15 -82.4(4)
C54 C29 C40 C15 99.8(4)
C58 C39 C41 C23 -1.0(5)
C58 C39 C41 C67 180.0(4)
C42 C23 C41 C39 0.1(5)
C6 C23 C41 C39 176.7(3)
C42 C23 C41 C67 179.1(3)
C6 C23 C41 C67 -4.3(5)
C41 C23 C42 C44 0.3(5)
C6 C23 C42 C44 -176.4(3)
C41 C23 C42 C69 179.2(4)
C6 C23 C42 C69 2.6(5)
C21 C36 C43 C34 0.7(4)
C40 C34 C43 C36 173.3(4)
N3 C34 C43 C36 -1.2(4)
C23 C42 C44 C58 0.2(5)
C69 C42 C44 C58 -178.8(4)
C6 C14 C45 C50 172.0(4)
N5 C14 C45 C50 -1.5(4)
C17 C35 C46 C12 -2.6(4)
N6 C12 C46 C35 2.6(4)
C4 C12 C46 C35 -172.1(4)
C22 C38 C47 C65 1.1(5)
C22 C38 C47 C70 -178.6(4)
C5 C32 C48 C16 0.7(4)
N1 C16 C48 C32 -0.4(4)
C27 C16 C48 C32 176.9(3)
C20 C27 C49 C56 -1.5(6)
C16 C27 C49 C56 174.8(3)
C14 C45 C50 C28 1.4(4)
N5 C28 C50 C45 -0.7(4)
C26 C28 C50 C45 178.8(3)
C29 C30 C51 C60 -0.5(5)
C52 C30 C51 C60 178.4(3)
N4 C15 C53 C57 2.2(4)
C40 C15 C53 C57 -173.0(4)
C30 C29 C54 C63 -0.6(5)
C40 C29 C54 C63 177.2(3)
C30 C29 C54 C68 179.2(3)
C40 C29 C54 C68 -3.0(5)
C31 C26 C55 C66 0.2(6)
C28 C26 C55 C66 179.1(4)
C4 C33 C56 C49 -3.2(6)
C4 C33 C56 C72 177.4(4)
C27 C49 C56 C33 4.8(6)
C27 C49 C56 C72 -175.8(4)
C15 C53 C57 C37 -1.5(5)
N4 C37 C57 C53 0.3(5)
C13 C37 C57 C53 177.3(4)
C42 C44 C58 C39 -1.0(5)
C42 C44 C58 C71 178.5(4)
C41 C39 C58 C44 1.4(5)
C41 C39 C58 C71 -178.1(4)
C30 C51 C60 C63 -0.3(6)
C30 C51 C60 C73 178.1(4)
C31 C13 C61 C66 -1.5(6)
C37 C13 C61 C66 177.7(4)
C51 C60 C63 C54 0.7(6)
C73 C60 C63 C54 -177.7(4)
C29 C54 C63 C60 -0.2(6)
C68 C54 C63 C60 180.0(4)
C22 C9 C64 C65 0.4(6)
C3 C9 C64 C65 -175.6(4)
C22 C9 C64 C77 179.6(4)
C3 C9 C64 C77 3.6(6)
C38 C47 C65 C64 -1.8(6)
C70 C47 C65 C64 177.9(4)
C9 C64 C65 C47 1.0(6)
C77 C64 C65 C47 -178.2(5)
C26 C55 C66 C61 -0.1(6)
C26 C55 C66 C75 179.0(4)
C13 C61 C66 C55 0.8(6)
C13 C61 C66 C75 -178.3(4)
C16 N1 B1 F2 -64.5(4)
C5 N1 B1 F2 109.1(3)
C16 N1 B1 F1 57.2(5)
C5 N1 B1 F1 -129.1(3)
C16 N1 B1 N2 175.6(3)
C5 N1 B1 N2 -10.8(4)
C2 N2 B1 F2 70.9(4)
C1 N2 B1 F2 -116.2(3)
C2 N2 B1 F1 -50.8(5)
C1 N2 B1 F1 122.1(3)
C2 N2 B1 N1 -169.8(3)
C1 N2 B1 N1 3.1(4)
C37 N4 B2 F3 -53.9(5)
C15 N4 B2 F3 117.6(4)
C37 N4 B2 F4 68.3(5)
C15 N4 B2 F4 -120.2(4)
C37 N4 B2 N3 -173.3(3)
C15 N4 B2 N3 -1.8(5)
C21 N3 B2 F3 55.0(5)
C34 N3 B2 F3 -118.2(4)
C21 N3 B2 F4 -66.8(4)
C34 N3 B2 F4 120.1(4)
C21 N3 B2 N4 174.4(3)
C34 N3 B2 N4 1.3(5)
C12 N6 B3 F6 -42.8(6)
C17 N6 B3 F6 137.3(4)
C12 N6 B3 F5 78.1(5)
C17 N6 B3 F5 -101.8(4)
C12 N6 B3 N5 -163.5(3)
C17 N6 B3 N5 16.6(6)
C28 N5 B3 F6 47.3(6)
C14 N5 B3 F6 -140.8(4)
C28 N5 B3 F5 -73.8(5)
C14 N5 B3 F5 98.0(4)
C28 N5 B3 N6 167.4(3)
C14 N5 B3 N6 -20.8(6)
